data_2243409
loop_
_publ_author_name
'Bogdanov, Georgii'
'Oskolkov, Evgenii'
'Bustos, Jenna'
'Glebov, Viktor'
'Tillotson, John P.'
'Timofeeva, Tatiana V.'

_publ_section_title
;
 Molecular and crystal structure, optical properties and DFT studies of
 1,4-dimethoxy-2,5-bis[2-(4-nitrophenyl)ethenyl]benzene
;
_journal_coeditor_code YK2130
_journal_issue 6
_journal_name_full 'Acta Crystallographica Section E'
_journal_page_first 940
_journal_page_last 943
_journal_paper_doi 10.1107/S205698902000674X
_journal_volume 76
_journal_year 2020
_chemical_formula_iupac 'C24 H20 N2 O6'
_chemical_formula_moiety 'C24 H20 N2 O6'
_chemical_formula_sum 'C24 H20 N2 O6'
_chemical_formula_weight 432.42
_chemical_name_systematic
;
1,4-Dimethoxy-2,5-bis[2-(4-nitrophenyl)ethenyl]benzene
;
_space_group_crystal_system monoclinic
_space_group_IT_number 14
_space_group_name_Hall '-P 2yn'
_space_group_name_H-M_alt 'P 1 21/n 1'
_atom_sites_solution_hydrogens geom
_atom_sites_solution_primary dual
_atom_sites_solution_secondary difmap
_audit_creation_method
;
Olex2 1.2
(compiled 2018.05.29 svn.r3508 for OlexSys, GUI svn.r5506)
;
_cell_angle_alpha 90
_cell_angle_beta 102.394(3)
_cell_angle_gamma 90
_cell_formula_units_Z 2
_cell_length_a 7.9074(10)
_cell_length_b 12.4794(16)
_cell_length_c 10.6248(14)
_cell_measurement_reflns_used 6481
_cell_measurement_temperature 100(2)
_cell_measurement_theta_max 31.26
_cell_measurement_theta_min 2.55
_cell_volume 1024.0(2)
_computing_cell_refinement
;
SAINT (Bruker, 2016)
;
_computing_data_collection
;
APEX3 (Bruker, 2016)
;
_computing_data_reduction
;
SAINT (Bruker, 2016)
;
_computing_molecular_graphics
;
Mercury (Macrae <i>et al.</i>,  2020)
;
_computing_publication_material
;
Mercury (Macrae <i>et al.</i>,  2020)
;
_computing_structure_refinement
;
<i>SHELXL2017/1</i> (Sheldrick, 2015b),
<i>OLEX2</i> (Dolomanov et al., 2009)
;
_computing_structure_solution
;
<i>SHELXT2017/1</i> (Sheldrick, 2015a)
;
_diffrn_ambient_temperature 100.15
_diffrn_measured_fraction_theta_full 1.000
_diffrn_measured_fraction_theta_max 0.999
_diffrn_measurement_device_type 'Bruker APEXII CCD'
_diffrn_measurement_method '\f and \w scans'
_diffrn_radiation_type MoK\a
_diffrn_radiation_wavelength 0.71073
_diffrn_reflns_av_R_equivalents 0.0549
_diffrn_reflns_av_unetI/netI 0.0298
_diffrn_reflns_limit_h_max 11
_diffrn_reflns_limit_h_min -11
_diffrn_reflns_limit_k_max 18
_diffrn_reflns_limit_k_min -18
_diffrn_reflns_limit_l_max 15
_diffrn_reflns_limit_l_min -15
_diffrn_reflns_number 32090
_diffrn_reflns_theta_full 25.242
_diffrn_reflns_theta_max 31.651
_diffrn_reflns_theta_min 2.553
_exptl_absorpt_coefficient_mu 0.102
_exptl_absorpt_correction_T_max 0.7462
_exptl_absorpt_correction_T_min 0.6533
_exptl_absorpt_correction_type multi-scan
_exptl_absorpt_process_details
;
(SADABS; Bruker, 2016)
;
_exptl_crystal_colour red
_exptl_crystal_density_diffrn 1.403
_exptl_crystal_description block
_exptl_crystal_F_000 452
_exptl_crystal_size_max 0.22
_exptl_crystal_size_mid 0.15
_exptl_crystal_size_min 0.11
_refine_diff_density_max 0.490
_refine_diff_density_min -0.214
_refine_ls_extinction_method none
_refine_ls_goodness_of_fit_ref 1.035
_refine_ls_hydrogen_treatment constr
_refine_ls_matrix_type full
_refine_ls_number_parameters 146
_refine_ls_number_reflns 3460
_refine_ls_number_restraints 0
_refine_ls_restrained_S_all 1.035
_refine_ls_R_factor_all 0.0712
_refine_ls_R_factor_gt 0.0475
_refine_ls_shift/su_max 0.000
_refine_ls_shift/su_mean 0.000
_refine_ls_structure_factor_coef Fsqd
_refine_ls_weighting_details 'w=1/[\s^2^(Fo^2^)+(0.0723P)^2^+0.3749P] where P=(Fo^2^+2Fc^2^)/3'
_refine_ls_weighting_scheme calc
_refine_ls_wR_factor_gt 0.1251
_refine_ls_wR_factor_ref 0.1451
_reflns_number_gt 2542
_reflns_number_total 3460
_reflns_threshold_expression 'I > 2\s(I)'
_cod_data_source_file yk2130sup1.cif
_cod_data_source_block I
_cod_database_code 2243409
_shelx_space_group_comment
;
The symmetry employed for this shelxl refinement is uniquely defined
by the following loop, which should always be used as a source of
symmetry information in preference to the above space-group names.
They are only intended as comments.
;

loop_
_space_group_symop_operation_xyz
'x, y, z'
'-x+1/2, y+1/2, -z+1/2'
'-x, -y, -z'
'x-1/2, -y-1/2, z-1/2'

loop_
_atom_site_type_symbol
_atom_site_label
_atom_site_fract_x
_atom_site_fract_y
_atom_site_fract_z
_atom_site_U_iso_or_equiv
_atom_site_adp_type
_atom_site_calc_flag
_atom_site_occupancy
_atom_site_disorder_assembly
_atom_site_disorder_group
O O1 1.12432(11) 0.50902(7) 0.27624(8) 0.0223(2) Uani d 1 . .
O O2 -0.13219(13) 0.91355(10) 0.42105(12) 0.0423(3) Uani d 1 . .
O O3 -0.08612(15) 0.85312(11) 0.61675(12) 0.0453(3) Uani d 1 . .
N N1 -0.04597(14) 0.86252(10) 0.51181(12) 0.0301(3) Uani d 1 . .
C C1 1.05803(14) 0.50680(9) 0.38485(11) 0.0176(2) Uani d 1 . .
C C2 0.90285(14) 0.55533(9) 0.39523(11) 0.0185(2) Uani d 1 . .
H H2 0.836944 0.592801 0.323366 0.022 Uiso calc 1 . .
C C3 0.84235(14) 0.54988(9) 0.50948(11) 0.0178(2) Uani d 1 . .
C C10 0.18811(15) 0.73214(10) 0.58176(12) 0.0215(2) Uani d 1 . .
H H10 0.137655 0.713154 0.652137 0.026 Uiso calc 1 . .
C C4 0.67887(14) 0.59782(10) 0.52387(11) 0.0202(2) Uani d 1 . .
H H4 0.640701 0.580352 0.600263 0.024 Uiso calc 1 . .
C C6 0.41503(15) 0.71106(10) 0.46101(11) 0.0196(2) Uani d 1 . .
C C11 0.33818(15) 0.68241(9) 0.56370(11) 0.0198(2) Uani d 1 . .
H H11 0.389852 0.627975 0.621909 0.024 Uiso calc 1 . .
C C9 0.11358(14) 0.81049(10) 0.49411(12) 0.0217(2) Uani d 1 . .
C C5 0.57748(16) 0.66340(10) 0.44141(12) 0.0225(2) Uani d 1 . .
H H5 0.613011 0.680685 0.363923 0.027 Uiso calc 1 . .
C C8 0.18426(16) 0.84114(11) 0.39171(12) 0.0249(3) Uani d 1 . .
H H8 0.131401 0.895451 0.333775 0.030 Uiso calc 1 . .
C C7 0.33514(17) 0.79047(11) 0.37539(12) 0.0252(3) Uani d 1 . .
H H7 0.384749 0.810152 0.304835 0.030 Uiso calc 1 . .
C C12 1.03435(16) 0.57061(12) 0.16982(12) 0.0269(3) Uani d 1 . .
H H12A 1.097995 0.568337 0.100234 0.040 Uiso calc 1 . .
H H12B 1.025026 0.645017 0.197031 0.040 Uiso calc 1 . .
H H12C 0.918153 0.540834 0.138992 0.040 Uiso calc 1 . .

loop_
_atom_site_aniso_label
_atom_site_aniso_U_11
_atom_site_aniso_U_22
_atom_site_aniso_U_33
_atom_site_aniso_U_12
_atom_site_aniso_U_13
_atom_site_aniso_U_23
O1 0.0212(4) 0.0287(5) 0.0177(4) 0.0069(3) 0.0058(3) 0.0033(3)
O2 0.0253(5) 0.0519(7) 0.0485(7) 0.0170(5) 0.0054(5) 0.0069(5)
O3 0.0363(6) 0.0580(8) 0.0491(7) 0.0163(5) 0.0260(5) 0.0067(6)
N1 0.0192(5) 0.0331(6) 0.0387(6) 0.0057(4) 0.0082(4) -0.0013(5)
C1 0.0175(5) 0.0183(5) 0.0172(5) 0.0007(4) 0.0040(4) -0.0014(4)
C2 0.0168(5) 0.0200(5) 0.0180(5) 0.0027(4) 0.0018(4) 0.0010(4)
C3 0.0152(5) 0.0181(5) 0.0198(5) 0.0018(4) 0.0029(4) -0.0014(4)
C10 0.0191(5) 0.0228(6) 0.0237(5) -0.0025(4) 0.0071(4) -0.0014(4)
C4 0.0180(5) 0.0234(5) 0.0195(5) 0.0026(4) 0.0049(4) -0.0007(4)
C6 0.0167(5) 0.0211(5) 0.0206(5) 0.0023(4) 0.0033(4) -0.0012(4)
C11 0.0180(5) 0.0199(5) 0.0212(5) 0.0000(4) 0.0034(4) 0.0003(4)
C9 0.0148(5) 0.0246(6) 0.0257(6) 0.0028(4) 0.0045(4) -0.0043(4)
C5 0.0211(5) 0.0250(6) 0.0235(6) 0.0059(4) 0.0092(4) 0.0036(4)
C8 0.0227(6) 0.0284(6) 0.0235(6) 0.0083(5) 0.0044(4) 0.0030(5)
C7 0.0247(6) 0.0301(6) 0.0225(6) 0.0085(5) 0.0091(5) 0.0052(5)
C12 0.0212(5) 0.0388(7) 0.0211(6) 0.0048(5) 0.0055(4) 0.0086(5)

loop_
_atom_type_symbol
_atom_type_description
_atom_type_scat_dispersion_real
_atom_type_scat_dispersion_imag
_atom_type_scat_source
C C 0.0033 0.0016 'International Tables Vol C Tables 4.2.6.8 and 6.1.1.4'
H H 0.0000 0.0000 'International Tables Vol C Tables 4.2.6.8 and 6.1.1.4'
N N 0.0061 0.0033 'International Tables Vol C Tables 4.2.6.8 and 6.1.1.4'
O O 0.0106 0.0060 'International Tables Vol C Tables 4.2.6.8 and 6.1.1.4'

loop_
_geom_angle_atom_site_label_1
_geom_angle_atom_site_label_2
_geom_angle_atom_site_label_3
_geom_angle_site_symmetry_1
_geom_angle_site_symmetry_3
_geom_angle
_geom_angle_publ_flag
C1 O1 C12 . . 117.68(9) ?
O2 N1 C9 . . 118.37(12) ?
O3 N1 O2 . . 123.52(12) ?
O3 N1 C9 . . 118.11(11) ?
O1 C1 C2 . . 124.19(10) ?
O1 C1 C3 . 3_766 115.54(10) ?
C2 C1 C3 . 3_766 120.27(10) ?
C1 C2 H2 . . 119.4 ?
C1 C2 C3 . . 121.23(10) ?
C3 C2 H2 . . 119.4 ?
C1 C3 C4 3_766 . 118.41(10) ?
C2 C3 C1 . 3_766 118.50(10) ?
C2 C3 C4 . . 123.08(10) ?
C11 C10 H10 . . 120.9 ?
C11 C10 C9 . . 118.26(11) ?
C9 C10 H10 . . 120.9 ?
C3 C4 H4 . . 116.5 ?
C5 C4 C3 . . 127.07(11) ?
C5 C4 H4 . . 116.5 ?
C11 C6 C5 . . 122.95(11) ?
C7 C6 C11 . . 118.34(10) ?
C7 C6 C5 . . 118.69(11) ?
C10 C11 C6 . . 121.25(11) ?
C10 C11 H11 . . 119.4 ?
C6 C11 H11 . . 119.4 ?
C10 C9 N1 . . 118.55(11) ?
C8 C9 N1 . . 118.92(11) ?
C8 C9 C10 . . 122.53(11) ?
C4 C5 C6 . . 125.13(11) ?
C4 C5 H5 . . 117.4 ?
C6 C5 H5 . . 117.4 ?
C9 C8 H8 . . 120.8 ?
C9 C8 C7 . . 118.35(11) ?
C7 C8 H8 . . 120.8 ?
C6 C7 H7 . . 119.4 ?
C8 C7 C6 . . 121.27(11) ?
C8 C7 H7 . . 119.4 ?
O1 C12 H12A . . 109.5 ?
O1 C12 H12B . . 109.5 ?
O1 C12 H12C . . 109.5 ?
H12A C12 H12B . . 109.5 ?
H12A C12 H12C . . 109.5 ?
H12B C12 H12C . . 109.5 ?

loop_
_geom_bond_atom_site_label_1
_geom_bond_atom_site_label_2
_geom_bond_site_symmetry_2
_geom_bond_distance
_geom_bond_publ_flag
O1 C1 . 1.3663(14) ?
O1 C12 . 1.4248(15) ?
O2 N1 . 1.2321(16) ?
O3 N1 . 1.2287(16) ?
N1 C9 . 1.4665(16) ?
C1 C2 . 1.3938(15) ?
C1 C3 3_766 1.4148(16) ?
C2 H2 . 0.9500 ?
C2 C3 . 1.3986(16) ?
C3 C4 . 1.4619(15) ?
C10 H10 . 0.9500 ?
C10 C11 . 1.3885(16) ?
C10 C9 . 1.3910(17) ?
C4 H4 . 0.9500 ?
C4 C5 . 1.3337(16) ?
C6 C11 . 1.4043(16) ?
C6 C5 . 1.4704(16) ?
C6 C7 . 1.4007(17) ?
C11 H11 . 0.9500 ?
C9 C8 . 1.3796(18) ?
C5 H5 . 0.9500 ?
C8 H8 . 0.9500 ?
C8 C7 . 1.3936(17) ?
C7 H7 . 0.9500 ?
C12 H12A . 0.9800 ?
C12 H12B . 0.9800 ?
C12 H12C . 0.9800 ?

loop_
_geom_torsion_atom_site_label_1
_geom_torsion_atom_site_label_2
_geom_torsion_atom_site_label_3
_geom_torsion_atom_site_label_4
_geom_torsion_site_symmetry_1
_geom_torsion_site_symmetry_2
_geom_torsion_site_symmetry_3
_geom_torsion_site_symmetry_4
_geom_torsion
_geom_torsion_publ_flag
O1 C1 C2 C3 . . . . 179.95(11) ?
O2 N1 C9 C10 . . . . -164.27(12) ?
O2 N1 C9 C8 . . . . 15.92(19) ?
O3 N1 C9 C10 . . . . 15.98(19) ?
O3 N1 C9 C8 . . . . -163.83(13) ?
N1 C9 C8 C7 . . . . -179.49(12) ?
C1 C2 C3 C1 . . . 3_766 -0.34(18) ?
C1 C2 C3 C4 . . . . -178.81(11) ?
C1 C3 C4 C5 3_766 . . . 172.08(12) ?
C2 C3 C4 C5 . . . . -9.4(2) ?
C3 C1 C2 C3 3_766 . . . 0.34(19) ?
C3 C4 C5 C6 . . . . -179.01(12) ?
C10 C9 C8 C7 . . . . 0.7(2) ?
C11 C10 C9 N1 . . . . 179.35(11) ?
C11 C10 C9 C8 . . . . -0.84(19) ?
C11 C6 C5 C4 . . . . -7.6(2) ?
C11 C6 C7 C8 . . . . 0.74(19) ?
C9 C10 C11 C6 . . . . 0.93(18) ?
C9 C8 C7 C6 . . . . -0.6(2) ?
C5 C6 C11 C10 . . . . 177.54(11) ?
C5 C6 C7 C8 . . . . -177.76(12) ?
C7 C6 C11 C10 . . . . -0.89(18) ?
C7 C6 C5 C4 . . . . 170.84(13) ?
C12 O1 C1 C2 . . . . 4.15(17) ?
C12 O1 C1 C3 . . . 3_766 -176.23(11) ?

_cod_database_fobs_code 2243409
